data_7019690
loop_
_publ_author_name
'Zhang, Chun-Jing'
'Pang, Hai-Jun'
'Tang, Qun'
'Chen, Ya-Guang'

_publ_section_title
;
 A feasible route to approach 3D POM-based hybrids: utilizing substituted
 or reduced Keggin anions with high charge density.
;
_journal_issue 31
_journal_name_full 'Dalton transactions (Cambridge, England : 2003)'
_journal_page_first 9365
_journal_page_last 9372
_journal_paper_doi 10.1039/c2dt30152k
_journal_volume 41
_journal_year 2012
_chemical_formula_sum 'C28 H48 Cu4 Mn Mo11 N24 Na O43 P'
_chemical_formula_weight 2827.28
_chemical_name_systematic
;
?
;
_space_group_IT_number 2
_symmetry_cell_setting triclinic
_symmetry_space_group_name_Hall '-P 1'
_symmetry_space_group_name_H-M 'P -1'
_atom_sites_solution_hydrogens geom
_atom_sites_solution_primary direct
_atom_sites_solution_secondary difmap
_audit_creation_method SHELXL-97
_cell_angle_alpha 64.972(1)
_cell_angle_beta 73.321(1)
_cell_angle_gamma 69.853(1)
_cell_formula_units_Z 1
_cell_length_a 10.906(1)
_cell_length_b 13.636(1)
_cell_length_c 13.871(1)
_cell_measurement_reflns_used 2713
_cell_measurement_temperature 293(2)
_cell_measurement_theta_max 27.90
_cell_measurement_theta_min 2.76
_cell_volume 1730.4(2)
_computing_cell_refinement 'Bruker SMART'
_computing_data_collection 'Bruker SMART'
_computing_data_reduction 'Bruker SAINT'
_computing_molecular_graphics 'Bruker SHELXTL'
_computing_publication_material 'Bruker SHELXTL'
_computing_structure_refinement 'SHELXL-97 (Sheldrick, 1997)'
_computing_structure_solution 'SHELXS-97 (Sheldrick, 1990)'
_diffrn_ambient_temperature 293(2)
_diffrn_measured_fraction_theta_full 0.986
_diffrn_measured_fraction_theta_max 0.986
_diffrn_measurement_device_type 'CCD area detector'
_diffrn_measurement_method 'phi and omega scans'
_diffrn_radiation_monochromator graphite
_diffrn_radiation_source 'fine-focus sealed tube'
_diffrn_radiation_type MoK\\a
_diffrn_radiation_wavelength 0.71069
_diffrn_reflns_av_R_equivalents 0.0223
_diffrn_reflns_av_sigmaI/netI 0.0470
_diffrn_reflns_limit_h_max 12
_diffrn_reflns_limit_h_min -12
_diffrn_reflns_limit_k_max 9
_diffrn_reflns_limit_k_min -16
_diffrn_reflns_limit_l_max 16
_diffrn_reflns_limit_l_min -16
_diffrn_reflns_number 8766
_diffrn_reflns_theta_full 25.00
_diffrn_reflns_theta_max 25.00
_diffrn_reflns_theta_min 1.64
_diffrn_standards_decay_% none
_diffrn_standards_interval_count 150
_exptl_absorpt_coefficient_mu 3.437
_exptl_absorpt_correction_T_max 0.685
_exptl_absorpt_correction_T_min 0.481
_exptl_absorpt_correction_type multi-scan
_exptl_absorpt_process_details 'SADABS (Sheldrick, 1996)'
_exptl_crystal_colour red
_exptl_crystal_density_diffrn 2.705
_exptl_crystal_density_method 'not measured'
_exptl_crystal_description cuboid
_exptl_crystal_F_000 1349.0
_exptl_crystal_size_max 0.26
_exptl_crystal_size_mid 0.18
_exptl_crystal_size_min 0.11
_refine_diff_density_max 2.474
_refine_diff_density_min -1.188
_refine_diff_density_rms 0.204
_refine_ls_extinction_method none
_refine_ls_goodness_of_fit_ref 1.071
_refine_ls_hydrogen_treatment constr
_refine_ls_matrix_type full
_refine_ls_number_parameters 532
_refine_ls_number_reflns 6098
_refine_ls_number_restraints 72
_refine_ls_restrained_S_all 1.075
_refine_ls_R_factor_all 0.0740
_refine_ls_R_factor_gt 0.0610
_refine_ls_shift/su_max 0.000
_refine_ls_shift/su_mean 0.000
_refine_ls_structure_factor_coef Fsqd
_refine_ls_weighting_details 'calc w=1/[\\s^2^(Fo^2^)+(0.0239P)^2^+39.4587P] where P=(Fo^2^+2Fc^2^)/3'
_refine_ls_weighting_scheme calc
_refine_ls_wR_factor_gt 0.1231
_refine_ls_wR_factor_ref 0.1300
_reflns_number_gt 5022
_reflns_number_total 6098
_reflns_threshold_expression >2sigma(I)
_cod_data_source_file c2dt30152k.txt
_cod_data_source_block 33
_cod_depositor_comments
;
The following automatic conversions were performed:

'_symmetry_cell_setting' value 'Triclinic' changed to 'triclinic'
according to /home/saulius/struct/CIF-dictionaries/cif_core.dic
dictionary named 'cif_core.dic' version 2.4.1 from 2010-06-29.

Automatic conversion script
Id: cif_fix_values 1891 2012-01-12 08:04:46Z andrius 
;
_cod_original_sg_symbol_H-M 'P-1 '
_cod_database_code 7019690

loop_
_symmetry_equiv_pos_as_xyz
'x, y, z'
'-x, -y, -z'

loop_
_atom_site_label
_atom_site_type_symbol
_atom_site_fract_x
_atom_site_fract_y
_atom_site_fract_z
_atom_site_U_iso_or_equiv
_atom_site_adp_type
_atom_site_occupancy
_atom_site_symmetry_multiplicity
_atom_site_calc_flag
_atom_site_refinement_flags
Mo1 Mo 0.77788(9) 0.27004(7) 0.97874(7) 0.0200(2) Uani 1 1 d .
Mo2 Mo 0.41255(9) 0.51240(8) 0.76655(7) 0.0246(2) Uani 1 1 d .
Mo3 Mo 0.45638(8) 0.75550(6) 0.77745(7) 0.0168(2) Uani 1 1 d .
Mo4 Mo 0.44451(9) 0.25967(7) 0.99346(7) 0.0207(2) Uani 1 1 d .
Mo5 Mo 0.73829(9) 0.52874(8) 0.75943(7) 0.0245(2) Uani 1 1 d .
Mo6 Mo 0.82224(11) 0.50371(10) 0.99726(9) 0.0246(3) Uani 0.50 1 d P
Mn1 Mn 0.82224(11) 0.50371(10) 0.99726(9) 0.0246(3) Uani 0.50 1 d P
P1 P 0.5000 0.5000 1.0000 0.0158(7) Uani 1 2 d S
Cu1 Cu 0.35124(15) 1.50302(11) 0.48739(12) 0.0373(4) Uani 1 1 d .
Cu2 Cu 0.06439(15) 1.55596(11) 0.75232(15) 0.0434(4) Uani 1 1 d .
Na1 Na 0.5000 1.0000 0.5000 0.0356(15) Uani 1 2 d S
N3 N 0.0069(9) 1.7095(7) 0.7372(8) 0.033(2) Uani 1 1 d .
N4 N 0.1248(10) 1.2570(8) 0.7213(9) 0.039(2) Uani 1 1 d .
N5 N 0.1633(9) 1.2250(7) 0.8182(8) 0.032(2) Uani 1 1 d .
N6 N 0.4345(8) 1.1746(7) 0.6714(7) 0.0250(19) Uani 1 1 d .
N7 N -0.0043(9) 1.8767(7) 0.7182(8) 0.030(2) Uani 1 1 d .
N8 N -0.1275(10) 1.8796(8) 0.7117(10) 0.048(3) Uani 1 1 d .
N9 N 0.1083(9) 1.4078(8) 0.7563(10) 0.044(3) Uani 1 1 d .
N10 N 0.4254(10) 1.1649(7) 0.5801(7) 0.031(2) Uani 1 1 d .
N12 N 0.3987(9) 1.3447(8) 0.5522(8) 0.032(2) Uani 1 1 d .
O1W O -0.1027(13) 0.7782(10) 0.4748(11) 0.086(4) Uani 1 1 d .
O1 O 0.4840(11) 0.4409(9) 1.1220(9) 0.011(2) Uani 0.50 1 d P
O2W O 0.7128(10) 0.9729(10) 0.5281(9) 0.072(3) Uani 1 1 d .
O2 O 0.8429(7) 0.5465(6) 0.6422(6) 0.0319(18) Uani 1 1 d .
O3 O 0.4402(8) 0.8746(7) 0.6724(6) 0.046(2) Uani 1 1 d .
O4 O 1.0000 0.5000 1.0000 0.053(4) Uani 1 2 d S
O5 O 0.6325(8) 0.6762(9) 0.7346(10) 0.068(4) Uani 1 1 d .
O6 O 0.6488(11) 0.4573(10) 0.9544(9) 0.012(2) Uani 0.50 1 d PU
O7 O 0.2451(10) 0.5324(9) 0.8486(8) 0.061(3) Uani 1 1 d U
O8 O 0.4260(9) 0.1464(7) 0.9868(7) 0.045(2) Uani 1 1 d U
O9 O 0.8995(8) 0.1583(8) 0.9716(7) 0.052(3) Uani 1 1 d .
O10 O 0.3770(8) 0.5217(6) 0.6527(6) 0.0323(18) Uani 1 1 d .
O11 O 0.5445(12) 0.3793(10) 1.0338(10) 0.014(3) Uani 0.50 1 d P
O12 O 0.8274(9) 0.5452(8) 0.8430(8) 0.052(2) Uani 1 1 d U
O13 O 0.7897(10) 0.3694(8) 0.8337(8) 0.058(3) Uani 1 1 d U
O14 O 0.6369(8) 0.2317(7) 0.9583(6) 0.0377(18) Uani 1 1 d U
O15 O 0.3955(10) 0.6696(8) 0.7345(8) 0.059(2) Uani 1 1 d U
O16 O 0.5376(8) 0.7882(8) 0.8627(6) 0.0378(18) Uani 1 1 d U
O17 O 0.7029(7) 0.2181(8) 1.1317(6) 0.038(2) Uani 1 1 d .
O18 O 0.4495(10) 0.3566(9) 0.8403(8) 0.061(3) Uani 1 1 d U
O19 O 0.2734(11) 0.3391(9) 1.0189(9) 0.066(3) Uani 1 1 d U
O20 O 0.4212(12) 0.4530(10) 0.9579(10) 0.016(3) Uani 0.50 1 d P
O21 O 0.8571(10) 0.3488(8) 1.0119(8) 0.058(2) Uani 1 1 d U
O22 O 0.5992(10) 0.5011(9) 0.7235(8) 0.061(3) Uani 1 1 d U
C1 C -0.1160(12) 1.7764(10) 0.7252(11) 0.042(3) Uani 1 1 d .
H1A H -0.1859 1.7515 0.7263 0.050 Uiso 1 1 calc R
C2 C 0.0926(11) 1.3661(10) 0.6888(13) 0.045(3) Uani 1 1 d .
H2A H 0.0613 1.4119 0.6242 0.054 Uiso 1 1 calc R
C4 C 0.4198(10) 1.2808(8) 0.6535(9) 0.028(2) Uani 1 1 d .
H4A H 0.4236 1.3074 0.7039 0.033 Uiso 1 1 calc R
C5 C 0.4463(10) 1.0772(9) 0.7717(9) 0.027(2) Uani 1 1 d .
H5A H 0.4710 1.0952 0.8230 0.033 Uiso 1 1 calc R
H5B H 0.5163 1.0156 0.7574 0.033 Uiso 1 1 calc R
C6 C 0.1520(11) 1.3151(10) 0.8372(12) 0.040(3) Uani 1 1 d .
H6A H 0.1717 1.3139 0.8987 0.048 Uiso 1 1 calc R
C7 C 0.2103(11) 1.1063(9) 0.8834(10) 0.033(3) Uani 1 1 d .
H7A H 0.1361 1.0726 0.9127 0.039 Uiso 1 1 calc R
H7B H 0.2437 1.1010 0.9436 0.039 Uiso 1 1 calc R
C8 C -0.0522(14) 2.0281(10) 0.7902(11) 0.047(4) Uani 1 1 d .
H8A H -0.0155 2.0873 0.7816 0.056 Uiso 1 1 calc R
H8B H -0.0385 1.9705 0.8603 0.056 Uiso 1 1 calc R
C9 C 0.3174(11) 1.0408(8) 0.8212(9) 0.027(2) Uani 1 1 d .
H9A H 0.2813 1.0438 0.7634 0.033 Uiso 1 1 calc R
H9B H 0.3389 0.9631 0.8690 0.033 Uiso 1 1 calc R
C10 C 0.4043(12) 1.2677(9) 0.5125(9) 0.034(3) Uani 1 1 d .
H10A H 0.3938 1.2870 0.4420 0.041 Uiso 1 1 calc R
C11 C 0.0740(11) 1.7748(9) 0.7346(10) 0.031(3) Uani 1 1 d .
H11A H 0.1622 1.7526 0.7431 0.037 Uiso 1 1 calc R
C14 C 0.0257(11) 1.9787(9) 0.7053(11) 0.036(3) Uani 1 1 d .
H14A H 0.0087 2.0344 0.6351 0.043 Uiso 1 1 calc R
H14B H 0.1194 1.9620 0.7065 0.043 Uiso 1 1 calc R
C3 C -0.1998(12) 2.0755(9) 0.7910(9) 0.036(3) Uani 1 1 d .
H3A H -0.2376 2.0170 0.7995 0.043 Uiso 1 1 calc R
H3B H -0.2391 2.0982 0.8530 0.043 Uiso 1 1 calc R
N2 N -0.2352(9) 2.1715(7) 0.6936(7) 0.026(2) Uani 1 1 d .
N1 N -0.2345(10) 2.1565(8) 0.6024(8) 0.036(2) Uani 1 1 d .
C13 C -0.2670(11) 2.2789(9) 0.6782(10) 0.033(3) Uani 1 1 d .
H13A H -0.2729 2.3077 0.7298 0.039 Uiso 1 1 calc R
C12 C -0.2685(12) 2.2603(9) 0.5345(9) 0.035(3) Uani 1 1 d .
H12A H -0.2776 2.2780 0.4639 0.042 Uiso 1 1 calc R
N11 N -0.2893(9) 2.3399(7) 0.5776(7) 0.028(2) Uani 1 1 d .

loop_
_atom_site_aniso_label
_atom_site_aniso_U_11
_atom_site_aniso_U_22
_atom_site_aniso_U_33
_atom_site_aniso_U_23
_atom_site_aniso_U_13
_atom_site_aniso_U_12
Mo1 0.0213(5) 0.0144(4) 0.0223(5) -0.0053(3) -0.0051(4) -0.0028(3)
Mo2 0.0211(5) 0.0362(5) 0.0193(5) -0.0160(4) -0.0090(4) 0.0017(4)
Mo3 0.0204(4) 0.0097(4) 0.0189(4) -0.0036(3) -0.0044(3) -0.0032(3)
Mo4 0.0246(5) 0.0131(4) 0.0242(5) -0.0060(3) -0.0058(4) -0.0038(3)
Mo5 0.0226(5) 0.0378(5) 0.0209(5) -0.0167(4) 0.0066(4) -0.0173(4)
Mo6 0.0173(6) 0.0365(7) 0.0165(6) 0.0014(5) -0.0062(4) -0.0139(5)
Mn1 0.0173(6) 0.0365(7) 0.0165(6) 0.0014(5) -0.0062(4) -0.0139(5)
P1 0.0145(17) 0.0196(17) 0.0126(17) -0.0043(14) -0.0013(13) -0.0061(14)
Cu1 0.0428(9) 0.0172(7) 0.0436(9) -0.0060(6) -0.0064(7) -0.0049(6)
Cu2 0.0334(8) 0.0178(7) 0.0832(12) -0.0223(7) -0.0173(8) -0.0003(6)
Na1 0.046(4) 0.030(3) 0.026(3) 0.001(3) -0.007(3) -0.017(3)
N3 0.032(5) 0.019(5) 0.050(6) -0.011(4) -0.019(5) -0.003(4)
N4 0.034(6) 0.022(5) 0.060(7) -0.017(5) -0.010(5) -0.003(4)
N5 0.019(5) 0.025(5) 0.055(7) -0.020(5) 0.005(4) -0.010(4)
N6 0.025(5) 0.018(4) 0.032(5) -0.011(4) -0.004(4) -0.003(4)
N7 0.022(5) 0.013(4) 0.051(6) -0.007(4) -0.012(4) -0.001(4)
N8 0.032(6) 0.027(5) 0.089(9) -0.016(6) -0.027(6) -0.004(4)
N9 0.019(5) 0.025(5) 0.096(9) -0.032(6) -0.017(5) 0.005(4)
N10 0.042(6) 0.023(5) 0.025(5) -0.008(4) -0.002(4) -0.008(4)
N12 0.032(5) 0.028(5) 0.036(6) -0.013(4) 0.000(4) -0.010(4)
O1W 0.094(10) 0.077(8) 0.093(10) -0.029(7) -0.023(8) -0.023(7)
O1 0.006(6) 0.010(6) 0.011(6) 0.003(5) -0.004(5) -0.001(5)
O2W 0.056(7) 0.091(8) 0.060(7) -0.023(6) -0.024(6) -0.003(6)
O2 0.035(4) 0.026(4) 0.023(4) -0.007(3) 0.006(3) -0.005(3)
O3 0.037(5) 0.048(5) 0.029(5) 0.017(4) -0.010(4) -0.017(4)
O4 0.078(10) 0.029(7) 0.051(8) -0.008(6) -0.005(7) -0.028(7)
O5 0.022(5) 0.090(8) 0.139(10) -0.099(8) -0.013(5) 0.003(5)
O6 0.012(3) 0.012(3) 0.012(3) -0.0047(13) -0.0020(11) -0.0028(12)
O7 0.059(3) 0.060(3) 0.059(3) -0.0204(13) -0.0083(11) -0.0136(12)
O8 0.046(2) 0.045(2) 0.045(2) -0.0170(12) -0.0073(10) -0.0134(11)
O9 0.034(5) 0.067(6) 0.047(5) -0.036(5) -0.014(4) 0.023(4)
O10 0.056(5) 0.024(4) 0.022(4) -0.007(3) -0.024(4) -0.004(4)
O11 0.018(7) 0.007(6) 0.021(7) -0.004(5) -0.008(5) -0.003(5)
O12 0.053(3) 0.052(3) 0.052(3) -0.0183(13) -0.0101(11) -0.0153(11)
O13 0.060(3) 0.058(3) 0.058(3) -0.0204(13) -0.0109(11) -0.0168(12)
O14 0.035(4) 0.070(5) 0.022(4) -0.023(4) 0.001(3) -0.025(4)
O15 0.059(3) 0.059(3) 0.061(3) -0.0231(13) -0.0098(11) -0.0156(11)
O16 0.028(4) 0.069(5) 0.032(4) -0.028(4) 0.000(3) -0.022(4)
O17 0.026(4) 0.075(6) 0.023(4) -0.023(4) 0.005(3) -0.027(4)
O18 0.060(3) 0.061(3) 0.060(3) -0.0209(14) -0.0087(11) -0.0137(12)
O19 0.065(3) 0.065(3) 0.064(3) -0.0226(14) -0.0096(11) -0.0147(12)
O20 0.019(7) 0.013(6) 0.015(7) -0.004(5) -0.006(5) -0.002(5)
O21 0.059(3) 0.058(3) 0.058(3) -0.0203(13) -0.0108(11) -0.0170(11)
O22 0.061(3) 0.061(3) 0.063(3) -0.0236(14) -0.0102(11) -0.0157(12)
C1 0.033(7) 0.027(6) 0.074(10) -0.020(6) -0.027(6) -0.002(5)
C2 0.024(6) 0.028(6) 0.087(11) -0.030(7) -0.013(6) 0.003(5)
C4 0.028(6) 0.021(5) 0.035(6) -0.016(5) 0.002(5) -0.007(4)
C5 0.027(6) 0.023(5) 0.031(6) -0.010(5) -0.004(5) -0.006(4)
C6 0.024(6) 0.038(7) 0.076(10) -0.042(7) 0.002(6) -0.011(5)
C7 0.033(6) 0.023(6) 0.044(7) -0.013(5) -0.002(5) -0.011(5)
C8 0.069(9) 0.022(6) 0.059(9) -0.009(6) -0.043(8) -0.006(6)
C9 0.034(6) 0.017(5) 0.029(6) -0.009(4) -0.004(5) -0.005(4)
C10 0.049(8) 0.023(6) 0.032(6) -0.011(5) -0.009(6) -0.007(5)
C11 0.021(6) 0.025(6) 0.052(7) -0.014(5) -0.011(5) -0.007(5)
C14 0.028(6) 0.025(6) 0.067(9) -0.015(6) -0.020(6) -0.012(5)
C3 0.055(8) 0.016(5) 0.031(6) -0.004(5) -0.016(6) -0.001(5)
N2 0.042(6) 0.017(4) 0.019(4) -0.004(4) -0.014(4) -0.001(4)
N1 0.055(7) 0.023(5) 0.030(5) -0.011(4) -0.015(5) 0.000(4)
C13 0.040(7) 0.021(6) 0.043(7) -0.018(5) -0.015(6) -0.001(5)
C12 0.052(8) 0.028(6) 0.021(6) -0.011(5) -0.015(5) 0.004(5)
N11 0.038(5) 0.016(4) 0.026(5) -0.005(4) -0.007(4) -0.004(4)

loop_
_atom_type_symbol
_atom_type_description
_atom_type_scat_dispersion_real
_atom_type_scat_dispersion_imag
_atom_type_scat_source
C C 0.0033 0.0016 'International Tables Vol C Tables 4.2.6.8 and 6.1.1.4'
H H 0.0000 0.0000 'International Tables Vol C Tables 4.2.6.8 and 6.1.1.4'
N N 0.0061 0.0033 'International Tables Vol C Tables 4.2.6.8 and 6.1.1.4'
O O 0.0106 0.0060 'International Tables Vol C Tables 4.2.6.8 and 6.1.1.4'
Cu Cu 0.3201 1.2651 'International Tables Vol C Tables 4.2.6.8 and 6.1.1.4'
Mo Mo -1.6832 0.6857 'International Tables Vol C Tables 4.2.6.8 and 6.1.1.4'
P P 0.1023 0.0942 'International Tables Vol C Tables 4.2.6.8 and 6.1.1.4'
Na Na 0.0362 0.0249 'International Tables Vol C Tables 4.2.6.8 and 6.1.1.4'
Mn Mn 0.3368 0.7283 'International Tables Vol C Tables 4.2.6.8 and 6.1.1.4'

loop_
_geom_angle_atom_site_label_1
_geom_angle_atom_site_label_2
_geom_angle_atom_site_label_3
_geom_angle
_geom_angle_site_symmetry_1
_geom_angle_site_symmetry_3
O9 Mo1 O21 103.1(5) . .
O9 Mo1 O13 102.4(4) . .
O21 Mo1 O13 90.7(4) . .
O9 Mo1 O14 99.2(4) . .
O21 Mo1 O14 157.4(4) . .
O13 Mo1 O14 88.7(4) . .
O9 Mo1 O17 101.0(4) . .
O21 Mo1 O17 86.2(4) . .
O13 Mo1 O17 156.5(4) . .
O14 Mo1 O17 85.5(3) . .
O9 Mo1 O6 163.8(5) . .
O21 Mo1 O6 67.5(4) . .
O13 Mo1 O6 65.8(4) . .
O14 Mo1 O6 91.8(4) . .
O17 Mo1 O6 91.7(4) . .
O10 Mo2 O7 101.0(4) . .
O10 Mo2 O18 100.3(4) . .
O7 Mo2 O18 91.4(4) . .
O10 Mo2 O22 99.7(4) . .
O7 Mo2 O22 158.8(4) . .
O18 Mo2 O22 89.6(4) . .
O10 Mo2 O15 100.1(4) . .
O7 Mo2 O15 86.7(4) . .
O18 Mo2 O15 159.6(4) . .
O22 Mo2 O15 85.0(4) . .
O10 Mo2 O20 160.9(4) . .
O7 Mo2 O20 67.9(4) . .
O18 Mo2 O20 65.7(4) . .
O22 Mo2 O20 93.4(4) . .
O15 Mo2 O20 94.9(4) . .
O3 Mo3 O17 101.9(4) . 2_667
O3 Mo3 O15 101.1(5) . .
O17 Mo3 O15 91.0(4) 2_667 .
O3 Mo3 O5 101.0(5) . .
O17 Mo3 O5 157.0(5) 2_667 .
O15 Mo3 O5 87.3(4) . .
O3 Mo3 O16 100.5(4) . .
O17 Mo3 O16 88.3(3) 2_667 .
O15 Mo3 O16 158.1(4) . .
O5 Mo3 O16 84.9(4) . .
O3 Mo3 O1 159.6(4) . 2_667
O17 Mo3 O1 94.3(4) 2_667 2_667
O15 Mo3 O1 65.9(4) . 2_667
O5 Mo3 O1 64.1(5) . 2_667
O16 Mo3 O1 92.3(4) . 2_667
O3 Mo3 O11 161.2(4) . 2_667
O17 Mo3 O11 66.1(4) 2_667 2_667
O15 Mo3 O11 93.8(4) . 2_667
O5 Mo3 O11 91.1(5) . 2_667
O16 Mo3 O11 66.0(4) . 2_667
O1 Mo3 O11 39.1(4) 2_667 2_667
O8 Mo4 O19 102.4(5) . .
O8 Mo4 O16 102.5(4) . 2_667
O19 Mo4 O16 91.8(4) . 2_667
O8 Mo4 O14 100.1(4) . .
O19 Mo4 O14 157.1(4) . .
O16 Mo4 O14 87.2(3) 2_667 .
O8 Mo4 O18 99.1(4) . .
O19 Mo4 O18 88.1(5) . .
O16 Mo4 O18 157.9(4) 2_667 .
O14 Mo4 O18 84.3(4) . .
O8 Mo4 O20 160.2(4) . .
O19 Mo4 O20 66.2(5) . .
O16 Mo4 O20 94.2(4) 2_667 .
O14 Mo4 O20 91.1(4) . .
O18 Mo4 O20 65.6(4) . .
O2 Mo5 O12 102.5(4) . .
O2 Mo5 O5 100.4(4) . .
O12 Mo5 O5 90.2(4) . .
O2 Mo5 O22 99.5(4) . .
O12 Mo5 O22 158.0(4) . .
O5 Mo5 O22 86.7(4) . .
O2 Mo5 O13 102.4(4) . .
O12 Mo5 O13 88.8(4) . .
O5 Mo5 O13 156.8(5) . .
O22 Mo5 O13 85.6(4) . .
O2 Mo5 O6 161.4(4) . .
O12 Mo5 O6 67.0(4) . .
O5 Mo5 O6 95.0(5) . .
O22 Mo5 O6 91.6(4) . .
O13 Mo5 O6 63.4(4) . .
O2 Mo5 O1 155.2(4) . 2_667
O12 Mo5 O1 94.9(4) . 2_667
O5 Mo5 O1 61.6(4) . 2_667
O22 Mo5 O1 64.5(4) . 2_667
O13 Mo5 O1 95.4(4) . 2_667
O6 Mo5 O1 43.3(4) . 2_667
O4 Mo6 O21 97.4(3) . .
O4 Mo6 O7 97.7(3) . 2_667
O21 Mo6 O7 91.5(4) . 2_667
O4 Mo6 O12 101.6(3) . .
O21 Mo6 O12 87.7(4) . .
O7 Mo6 O12 160.6(4) 2_667 .
O4 Mo6 O19 101.9(3) . 2_667
O21 Mo6 O19 160.7(4) . 2_667
O7 Mo6 O19 86.2(4) 2_667 2_667
O12 Mo6 O19 88.3(4) . 2_667
O4 Mo6 O20 157.5(3) . 2_667
O21 Mo6 O20 98.6(4) . 2_667
O7 Mo6 O20 66.3(4) 2_667 2_667
O12 Mo6 O20 94.7(4) . 2_667
O19 Mo6 O20 63.0(4) 2_667 2_667
O4 Mo6 O6 156.8(3) . .
O21 Mo6 O6 64.2(4) . .
O7 Mo6 O6 96.8(4) 2_667 .
O12 Mo6 O6 65.5(4) . .
O19 Mo6 O6 97.0(4) 2_667 .
O20 Mo6 O6 45.5(4) 2_667 .
O11 P1 O11 180.000(4) 2_667 .
O11 P1 O1 66.6(6) 2_667 2_667
O11 P1 O1 113.4(6) . 2_667
O11 P1 O1 113.4(6) 2_667 .
O11 P1 O1 66.6(6) . .
O1 P1 O1 180.000(2) 2_667 .
O11 P1 O6 66.9(6) 2_667 2_667
O11 P1 O6 113.1(6) . 2_667
O1 P1 O6 106.6(6) 2_667 2_667
O1 P1 O6 73.4(6) . 2_667
O11 P1 O6 113.1(6) 2_667 .
O11 P1 O6 66.9(6) . .
O1 P1 O6 73.4(6) 2_667 .
O1 P1 O6 106.6(6) . .
O6 P1 O6 180.000(2) 2_667 .
O11 P1 O20 111.3(6) 2_667 .
O11 P1 O20 68.7(6) . .
O1 P1 O20 73.2(6) 2_667 .
O1 P1 O20 106.8(6) . .
O6 P1 O20 74.9(6) 2_667 .
O6 P1 O20 105.1(6) . .
O11 P1 O20 68.7(6) 2_667 2_667
O11 P1 O20 111.3(6) . 2_667
O1 P1 O20 106.8(6) 2_667 2_667
O1 P1 O20 73.2(6) . 2_667
O6 P1 O20 105.1(6) 2_667 2_667
O6 P1 O20 74.9(6) . 2_667
O20 P1 O20 180.000(3) . 2_667
N12 Cu1 N11 175.0(4) . 2_596
N9 Cu2 N3 173.5(4) . .
O2W Na1 O2W 180.0(6) 2_676 .
O2W Na1 O3 93.9(3) 2_676 2_676
O2W Na1 O3 86.1(3) . 2_676
O2W Na1 O3 86.1(3) 2_676 .
O2W Na1 O3 93.9(3) . .
O3 Na1 O3 180.000(1) 2_676 .
O2W Na1 N10 94.2(4) 2_676 .
O2W Na1 N10 85.8(4) . .
O3 Na1 N10 90.2(3) 2_676 .
O3 Na1 N10 89.8(3) . .
O2W Na1 N10 85.8(4) 2_676 2_676
O2W Na1 N10 94.2(4) . 2_676
O3 Na1 N10 89.8(3) 2_676 2_676
O3 Na1 N10 90.2(3) . 2_676
N10 Na1 N10 180.000(1) . 2_676
C11 N3 C1 104.4(9) . .
C11 N3 Cu2 129.7(8) . .
C1 N3 Cu2 125.9(8) . .
C2 N4 N5 102.8(10) . .
C6 N5 N4 109.2(10) . .
C6 N5 C7 129.4(11) . .
N4 N5 C7 121.4(9) . .
C4 N6 N10 109.5(9) . .
C4 N6 C5 129.7(9) . .
N10 N6 C5 120.6(8) . .
C11 N7 N8 110.2(9) . .
C11 N7 C14 129.4(9) . .
N8 N7 C14 120.3(8) . .
C1 N8 N7 102.9(9) . .
C6 N9 C2 102.3(10) . .
C6 N9 Cu2 126.0(9) . .
C2 N9 Cu2 131.4(9) . .
C10 N10 N6 103.1(9) . .
C10 N10 Na1 117.8(7) . .
N6 N10 Na1 136.5(6) . .
C4 N12 C10 102.1(9) . .
C4 N12 Cu1 128.7(7) . .
C10 N12 Cu1 128.8(8) . .
P1 O1 O11 54.5(6) . .
P1 O1 Mo3 128.0(7) . 2_667
O11 O1 Mo3 73.6(6) . 2_667
P1 O1 Mo5 121.4(6) . 2_667
O11 O1 Mo5 133.0(7) . 2_667
Mo3 O1 Mo5 93.3(4) 2_667 2_667
Mo3 O3 Na1 156.7(5) . .
Mo6 O4 Mn1 180.00(8) . 2_767
Mo6 O4 Mo6 180.00(8) . 2_767
Mn1 O4 Mo6 0.00(9) 2_767 2_767
Mo5 O5 Mo3 140.2(7) . .
P1 O6 O11 53.2(6) . .
P1 O6 Mo1 129.1(6) . .
O11 O6 Mo1 75.9(6) . .
P1 O6 Mo5 121.9(6) . .
O11 O6 Mo5 136.8(7) . .
Mo1 O6 Mo5 93.4(4) . .
P1 O6 Mo6 119.7(6) . .
O11 O6 Mo6 130.7(7) . .
Mo1 O6 Mo6 92.3(4) . .
Mo5 O6 Mo6 90.7(4) . .
Mo2 O7 Mn1 134.4(6) . 2_667
Mo2 O7 Mo6 134.4(6) . 2_667
Mn1 O7 Mo6 0.00(7) 2_667 2_667
P1 O11 O1 58.9(6) . .
P1 O11 O6 59.9(6) . .
O1 O11 O6 97.4(8) . .
P1 O11 O20 59.2(6) . .
O1 O11 O20 96.2(8) . .
O6 O11 O20 95.3(8) . .
P1 O11 Mo3 126.2(7) . 2_667
O1 O11 Mo3 67.3(6) . 2_667
O6 O11 Mo3 130.5(7) . 2_667
O20 O11 Mo3 131.7(8) . 2_667
Mo5 O12 Mo6 136.7(5) . .
Mo1 O13 Mo5 136.3(6) . .
Mo1 O14 Mo4 140.3(4) . .
Mo3 O15 Mo2 138.6(6) . .
Mo4 O16 Mo3 138.7(5) 2_667 .
Mo3 O17 Mo1 139.7(5) 2_667 .
Mo2 O18 Mo4 133.9(6) . .
Mo4 O19 Mn1 137.2(6) . 2_667
Mo4 O19 Mo6 137.2(6) . 2_667
Mn1 O19 Mo6 0.00(7) 2_667 2_667
P1 O20 O11 52.2(5) . .
P1 O20 Mo4 126.8(6) . .
O11 O20 Mo4 74.7(6) . .
P1 O20 Mo2 122.8(7) . .
O11 O20 Mo2 133.8(8) . .
Mo4 O20 Mo2 93.8(4) . .
P1 O20 Mn1 119.8(6) . 2_667
O11 O20 Mn1 133.2(8) . 2_667
Mo4 O20 Mn1 93.5(4) . 2_667
Mo2 O20 Mn1 91.2(4) . 2_667
P1 O20 Mo6 119.8(6) . 2_667
O11 O20 Mo6 133.2(8) . 2_667
Mo4 O20 Mo6 93.5(4) . 2_667
Mo2 O20 Mo6 91.2(4) . 2_667
Mn1 O20 Mo6 0.00(6) 2_667 2_667
Mo1 O21 Mo6 135.5(6) . .
Mo5 O22 Mo2 139.9(6) . .
N8 C1 N3 113.5(10) . .
N8 C1 H1A 123.3 . .
N3 C1 H1A 123.3 . .
N4 C2 N9 115.0(13) . .
N4 C2 H2A 122.5 . .
N9 C2 H2A 122.5 . .
N6 C4 N12 110.3(9) . .
N6 C4 H4A 124.9 . .
N12 C4 H4A 124.9 . .
N6 C5 C9 112.1(9) . .
N6 C5 H5A 109.2 . .
C9 C5 H5A 109.2 . .
N6 C5 H5B 109.2 . .
C9 C5 H5B 109.2 . .
H5A C5 H5B 107.9 . .
N5 C6 N9 110.7(12) . .
N5 C6 H6A 124.6 . .
N9 C6 H6A 124.6 . .
N5 C7 C9 113.5(9) . .
N5 C7 H7A 108.9 . .
C9 C7 H7A 108.9 . .
N5 C7 H7B 108.9 . .
C9 C7 H7B 108.9 . .
H7A C7 H7B 107.7 . .
C14 C8 C3 117.0(10) . .
C14 C8 H8A 108.0 . .
C3 C8 H8A 108.0 . .
C14 C8 H8B 108.0 . .
C3 C8 H8B 108.0 . .
H8A C8 H8B 107.3 . .
C7 C9 C5 117.5(9) . .
C7 C9 H9A 107.9 . .
C5 C9 H9A 107.9 . .
C7 C9 H9B 107.9 . .
C5 C9 H9B 107.9 . .
H9A C9 H9B 107.2 . .
N10 C10 N12 115.1(10) . .
N10 C10 H10A 122.5 . .
N12 C10 H10A 122.5 . .
N3 C11 N7 109.0(9) . .
N3 C11 H11A 125.5 . .
N7 C11 H11A 125.5 . .
N7 C14 C8 114.5(10) . .
N7 C14 H14A 108.6 . .
C8 C14 H14A 108.6 . .
N7 C14 H14B 108.6 . .
C8 C14 H14B 108.6 . .
H14A C14 H14B 107.6 . .
N2 C3 C8 114.0(10) . .
N2 C3 H3A 108.8 . .
C8 C3 H3A 108.8 . .
N2 C3 H3B 108.8 . .
C8 C3 H3B 108.8 . .
H3A C3 H3B 107.6 . .
C13 N2 N1 111.0(9) . .
C13 N2 C3 128.1(9) . .
N1 N2 C3 120.9(8) . .
C12 N1 N2 102.4(8) . .
N2 C13 N11 109.7(9) . .
N2 C13 H13A 125.1 . .
N11 C13 H13A 125.1 . .
N1 C12 N11 113.8(9) . .
N1 C12 H12A 123.1 . .
N11 C12 H12A 123.1 . .
C13 N11 C12 103.1(8) . .
C13 N11 Cu1 129.0(7) . 2_596
C12 N11 Cu1 127.7(7) . 2_596

loop_
_geom_bond_atom_site_label_1
_geom_bond_atom_site_label_2
_geom_bond_distance
_geom_bond_site_symmetry_2
Mo1 O9 1.658(8) .
Mo1 O21 1.844(10) .
Mo1 O13 1.888(10) .
Mo1 O14 1.910(8) .
Mo1 O17 1.950(7) .
Mo1 O6 2.384(11) .
Mo2 O10 1.676(7) .
Mo2 O7 1.852(10) .
Mo2 O18 1.879(10) .
Mo2 O22 1.920(11) .
Mo2 O15 1.947(10) .
Mo2 O20 2.446(12) .
Mo3 O3 1.655(8) .
Mo3 O17 1.852(7) 2_667
Mo3 O15 1.877(10) .
Mo3 O5 1.916(8) .
Mo3 O16 1.924(7) .
Mo3 O1 2.388(11) 2_667
Mo3 O11 2.482(12) 2_667
Mo4 O8 1.668(9) .
Mo4 O19 1.825(11) .
Mo4 O16 1.865(8) 2_667
Mo4 O14 1.950(8) .
Mo4 O18 1.967(10) .
Mo4 O20 2.401(12) .
Mo5 O2 1.672(7) .
Mo5 O12 1.832(9) .
Mo5 O5 1.881(10) .
Mo5 O22 1.918(10) .
Mo5 O13 1.922(10) .
Mo5 O6 2.475(12) .
Mo5 O1 2.520(11) 2_667
Mo6 O4 1.9327(14) .
Mo6 O21 1.943(10) .
Mo6 O7 1.952(10) 2_667
Mo6 O12 1.957(9) .
Mo6 O19 1.980(11) 2_667
Mo6 O20 2.463(13) 2_667
Mo6 O6 2.474(12) .
P1 O11 1.447(11) 2_667
P1 O11 1.447(11) .
P1 O1 1.522(11) 2_667
P1 O1 1.522(11) .
P1 O6 1.563(12) 2_667
P1 O6 1.563(12) .
P1 O20 1.573(12) .
P1 O20 1.573(12) 2_667
Cu1 N12 1.895(9) .
Cu1 N11 1.891(8) 2_596
Cu2 N9 1.889(9) .
Cu2 N3 1.903(9) .
Na1 O2W 2.341(11) 2_676
Na1 O2W 2.341(11) .
Na1 O3 2.342(8) 2_676
Na1 O3 2.342(8) .
Na1 N10 2.700(9) .
Na1 N10 2.700(9) 2_676
N3 C11 1.317(13) .
N3 C1 1.347(14) .
N4 C2 1.305(15) .
N4 N5 1.370(14) .
N5 C6 1.321(13) .
N5 C7 1.469(14) .
N6 C4 1.320(13) .
N6 N10 1.361(12) .
N6 C5 1.462(13) .
N7 C11 1.319(13) .
N7 N8 1.359(13) .
N7 C14 1.463(13) .
N8 C1 1.304(15) .
N9 C6 1.333(17) .
N9 C2 1.356(16) .
N10 C10 1.299(14) .
N12 C4 1.342(14) .
N12 C10 1.354(14) .
O1 O11 1.632(16) .
O1 Mo3 2.388(11) 2_667
O1 Mo5 2.520(11) 2_667
O4 Mn1 1.9327(14) 2_767
O4 Mo6 1.9327(14) 2_767
O6 O11 1.662(16) .
O7 Mn1 1.952(10) 2_667
O7 Mo6 1.952(10) 2_667
O11 O20 1.706(16) .
O11 Mo3 2.482(12) 2_667
O16 Mo4 1.865(8) 2_667
O17 Mo3 1.852(7) 2_667
O19 Mn1 1.980(11) 2_667
O19 Mo6 1.980(11) 2_667
O20 Mn1 2.463(13) 2_667
O20 Mo6 2.463(13) 2_667
C1 H1A 0.9300 .
C2 H2A 0.9300 .
C4 H4A 0.9300 .
C5 C9 1.527(15) .
C5 H5A 0.9700 .
C5 H5B 0.9700 .
C6 H6A 0.9300 .
C7 C9 1.503(14) .
C7 H7A 0.9700 .
C7 H7B 0.9700 .
C8 C14 1.505(18) .
C8 C3 1.513(17) .
C8 H8A 0.9700 .
C8 H8B 0.9700 .
C9 H9A 0.9700 .
C9 H9B 0.9700 .
C10 H10A 0.9300 .
C11 H11A 0.9300 .
C14 H14A 0.9700 .
C14 H14B 0.9700 .
C3 N2 1.464(13) .
C3 H3A 0.9700 .
C3 H3B 0.9700 .
N2 C13 1.319(13) .
N2 N1 1.361(12) .
N1 C12 1.318(14) .
C13 N11 1.331(14) .
C13 H13A 0.9300 .
C12 N11 1.374(13) .
C12 H12A 0.9300 .
N11 Cu1 1.891(8) 2_596
